data_2011241
loop_
_publ_author_name
'Chebbi, Hammouda'
'Hajem, Amen Allah'
'Driss, Ahmed'

_publ_section_title
;
 Chromate de 2,2-dim\'ethylpropyl\`enediammonium
;
_journal_issue 8
_journal_name_full 'Acta Crystallographica Section C'
_journal_page_first e333
_journal_page_last e334
_journal_paper_doi 10.1107/S0108270100009677
_journal_volume 56
_journal_year 2000
_chemical_formula_iupac '(C5 H16 N2) [Cr O4]'
_chemical_formula_moiety 'C5 H16 N2 2+, Cr O4 2-'
_chemical_formula_sum 'C5 H16 Cr N2 O4'
_chemical_formula_weight 220.20
_chemical_name_systematic
;
2,2-dimethyl-1,3-propanediammonium chromate
;
_space_group_IT_number 2
_symmetry_cell_setting triclinic
_symmetry_space_group_name_Hall '-P 1'
_symmetry_space_group_name_H-M 'P -1'
_audit_creation_method SHELXL-97
_cell_angle_alpha 104.920(10)
_cell_angle_beta 93.200(10)
_cell_angle_gamma 109.060(10)
_cell_formula_units_Z 2
_cell_length_a 9.0820(10)
_cell_length_b 9.789(2)
_cell_length_c 5.741(8)
_cell_measurement_reflns_used 25
_cell_measurement_temperature 293(2)
_cell_measurement_theta_max 26.00
_cell_measurement_theta_min 2.16
_cell_volume 460.6(7)
_computing_cell_refinement 'CAD-4 EXPRESS'
_computing_data_collection 'CAD-4 EXPRESS (Duisenberg, 1992; Macicek & Yordanov, 1992)'
_computing_data_reduction 'MolEN (Fair, 1990)'
_computing_publication_material SHELXL97
_computing_structure_refinement 'SHELXL97 (Sheldrick, 1997)'
_computing_structure_solution 'SHELXS97 (Sheldrick, 1990)'
_diffrn_ambient_temperature 293(2)
_diffrn_measurement_device_type CAD-4
_diffrn_measurement_method \w/2\q
_diffrn_radiation_monochromator graphite
_diffrn_radiation_source 'fine-focus sealed tube'
_diffrn_radiation_type MoK\a
_diffrn_radiation_wavelength .71069
_diffrn_reflns_av_R_equivalents .018
_diffrn_reflns_av_sigmaI/netI .0415
_diffrn_reflns_limit_h_max 11
_diffrn_reflns_limit_h_min -11
_diffrn_reflns_limit_k_max 12
_diffrn_reflns_limit_k_min -11
_diffrn_reflns_limit_l_max 0
_diffrn_reflns_limit_l_min -7
_diffrn_reflns_number 1984
_diffrn_reflns_theta_max 25.96
_diffrn_reflns_theta_min 2.30
_diffrn_standards_decay_% .8
_diffrn_standards_interval_time 120
_diffrn_standards_number 2
_exptl_absorpt_coefficient_mu 1.223
_exptl_absorpt_correction_T_max .644
_exptl_absorpt_correction_T_min .463
_exptl_absorpt_correction_type '\y scan'
_exptl_absorpt_process_details '(North et al., 1968)'
_exptl_crystal_colour yellow
_exptl_crystal_density_diffrn 1.588
_exptl_crystal_density_method 'not measured'
_exptl_crystal_description Plaquette
_exptl_crystal_F_000 232
_exptl_crystal_size_max .90
_exptl_crystal_size_mid .54
_exptl_crystal_size_min .36
_refine_diff_density_max .314
_refine_diff_density_min -.292
_refine_ls_extinction_method none
_refine_ls_goodness_of_fit_ref 1.117
_refine_ls_hydrogen_treatment refall
_refine_ls_matrix_type full
_refine_ls_number_parameters 174
_refine_ls_number_reflns 1795
_refine_ls_number_restraints 0
_refine_ls_restrained_S_all 1.117
_refine_ls_R_factor_all .048
_refine_ls_R_factor_gt .035
_refine_ls_shift/su_max .001
_refine_ls_shift/su_mean .007
_refine_ls_structure_factor_coef Fsqd
_refine_ls_weighting_details 'w = 1/[\s^2^(Fo^2^)+(0.0339P)^2^+0.3143P] where P = (Fo^2^+2Fc^2^)/3'
_refine_ls_weighting_scheme calc
_refine_ls_wR_factor_ref .088
_reflns_number_gt 1477
_reflns_number_total 1795
_reflns_threshold_expression I>2\s(I)
_cod_data_source_file qa0286.cif
_cod_data_source_block I
_cod_depositor_comments
;
The following automatic conversions were performed:

'_refine_ls_weighting_scheme' value 'calc w =
1/[\s^2^(Fo^2^)+(0.0339P)^2^+0.3143P] where P = (Fo^2^+2Fc^2^)/3' was
changed to 'calc'. New tag '_refine_ls_weighting_details' was
created. The value of the new tag was set to 'w =
1/[\s^2^(Fo^2^)+(0.0339P)^2^+0.3143P] where P = (Fo^2^+2Fc^2^)/3'.

Automatic conversion script
Id: cif_fix_values 3143 2015-03-26 13:38:13Z robertas 
;
_cod_database_code 2011241
_cod_database_fobs_code 2011241

loop_
_symmetry_equiv_pos_as_xyz
'x, y, z'
'-x, -y, -z'

loop_
_atom_site_label
_atom_site_fract_x
_atom_site_fract_y
_atom_site_fract_z
_atom_site_U_iso_or_equiv
_atom_site_adp_type
_atom_site_calc_flag
_atom_site_refinement_flags
_atom_site_occupancy
_atom_site_disorder_assembly
_atom_site_disorder_group
_atom_site_type_symbol
Cr .22995(5) .22602(5) .04191(8) .0178(2) Uani d . 1 . . Cr
O1 .0974(2) .3032(2) .1161(4) .0296(5) Uani d . 1 . . O
O2 .2113(2) .1608(2) -.2643(3) .0232(4) Uani d . 1 . . O
O3 .4106(2) .3533(2) .1468(4) .0280(5) Uani d . 1 . . O
O4 .2053(3) .0889(2) .1610(4) .0340(5) Uani d . 1 . . O
N1 .4938(3) .3380(3) -.3763(5) .0215(5) Uani d . 1 . . N
N2 .9499(3) .1576(3) -.5507(5) .0237(5) Uani d . 1 . . N
C1 .6330(3) .3010(3) -.3004(5) .0216(6) Uani d . 1 . . C
C2 .8606(3) .2303(3) -.3802(5) .0227(6) Uani d . 1 . . C
C3 .7237(3) .2571(3) -.5083(5) .0171(5) Uani d . 1 . . C
C4 .7862(4) .3875(4) -.6205(6) .0254(6) Uani d . 1 . . C
C5 .6191(4) .1130(4) -.7057(6) .0294(7) Uani d . 1 . . C
H1N1 .517(4) .432(5) -.307(7) .036(10) Uiso d . 1 . . H
H2N1 .487(4) .338(4) -.532(7) .037(10) Uiso d . 1 . . H
H3N1 .412(5) .271(4) -.343(7) .040(10) Uiso d . 1 . . H
H1N2 1.029(4) .153(4) -.480(6) .027(9) Uiso d . 1 . . H
H2N2 .984(4) .203(4) -.661(6) .029(9) Uiso d . 1 . . H
H3N2 .900(5) .063(5) -.623(7) .039(10) Uiso d . 1 . . H
H1C1 .594(3) .222(3) -.224(5) .018(7) Uiso d . 1 . . H
H2C1 .698(4) .384(4) -.174(6) .027(8) Uiso d . 1 . . H
H1C2 .932(4) .326(4) -.281(6) .022(8) Uiso d . 1 . . H
H2C2 .825(4) .167(4) -.278(6) .024(8) Uiso d . 1 . . H
H1C4 .857(4) .365(4) -.741(6) .032(9) Uiso d . 1 . . H
H2C4 .704(4) .401(4) -.705(6) .036(10) Uiso d . 1 . . H
H3C4 .837(5) .477(5) -.497(7) .043(10) Uiso d . 1 . . H
H1C5 .598(4) .029(4) -.645(7) .041(10) Uiso d . 1 . . H
H2C5 .672(4) .090(4) -.836(7) .035(9) Uiso d . 1 . . H
H3C5 .526(5) .121(4) -.774(7) .044(10) Uiso d . 1 . . H

loop_
_atom_site_aniso_label
_atom_site_aniso_U_11
_atom_site_aniso_U_22
_atom_site_aniso_U_33
_atom_site_aniso_U_12
_atom_site_aniso_U_13
_atom_site_aniso_U_23
Cr .0173(2) .0208(2) .0146(2) .0080(2) .0019(2) .0024(2)
O1 .0280(10) .0370(10) .0280(10) .0190(10) .0078(9) .0064(9)
O2 .0210(10) .0290(10) .0150(10) .0074(8) .0021(8) .0014(8)
O3 .0210(10) .0280(10) .0250(10) .0045(9) -.0029(8) -.0001(9)
O4 .0420(10) .0330(10) .0330(10) .0160(10) .0110(10) .0160(10)
N1 .0210(10) .0240(10) .0210(10) .0090(10) .0070(10) .0060(10)
N2 .0180(10) .0260(10) .0290(10) .0110(10) .0020(10) .0070(10)
C1 .0230(10) .0270(10) .0160(10) .0110(10) .0030(10) .0060(10)
C2 .0230(10) .029(2) .0180(10) .0130(10) .0020(10) .0050(10)
C3 .0130(10) .0180(10) .0170(10) .0040(10) .0010(10) .0020(10)
C4 .0210(10) .032(2) .027(2) .0100(10) .0060(10) .0140(10)
C5 .023(2) .027(2) .029(2) .0090(10) -.0020(10) -.0050(10)

loop_
_atom_type_symbol
_atom_type_description
_atom_type_scat_dispersion_real
_atom_type_scat_dispersion_imag
_atom_type_scat_source
Cr Cr .3209 .6236 'International Tables Vol C Tables 4.2.6.8 and 6.1.1.4'
O O .0106 .0060 'International Tables Vol C Tables 4.2.6.8 and 6.1.1.4'
C C .0033 .0016 'International Tables Vol C Tables 4.2.6.8 and 6.1.1.4'
N N .0061 .0033 'International Tables Vol C Tables 4.2.6.8 and 6.1.1.4'
H H .0000 .0000 'International Tables Vol C Tables 4.2.6.8 and 6.1.1.4'

loop_
_geom_angle_atom_site_label_1
_geom_angle_atom_site_label_2
_geom_angle_atom_site_label_3
_geom_angle
_geom_angle_publ_flag
O4 Cr O1 109.00(10) y
O4 Cr O3 109.20(10) y
O1 Cr O3 110.20(10) y
O4 Cr O2 110.10(10) y
O1 Cr O2 109.9(9) y
O3 Cr O2 108.50(10) y
C1 N1 H1N1 106(2) n
C1 N1 H2N1 111(2) n
H1N1 N1 H2N1 99(3) n
C1 N1 H3N1 105(2) n
H1N1 N1 H3N1 120(3) n
H2N1 N1 H3N1 114(3) n
C2 N2 H1N2 113(2) n
C2 N2 H2N2 115(2) n
H1N2 N2 H2N2 105(3) n
C2 N2 H3N2 114(2) n
H1N2 N2 H3N2 100(3) n
H2N2 N2 H3N2 109(3) n
N1 C1 C3 114.5(2) y
N1 C1 H1C1 106.6(18) n
C3 C1 H1C1 111.7(18) n
N1 C1 H2C1 108(2) n
C3 C1 H2C1 111(2) n
H1C1 C1 H2C1 104(3) n
N2 C2 C3 114.1(2) y
N2 C2 H1C2 108.3(19) n
C3 C2 H1C2 107.6(19) n
N2 C2 H2C2 106.5(19) n
C3 C2 H2C2 111.6(19) n
H1C2 C2 H2C2 109(3) n
C4 C3 C5 110.1(3) y
C4 C3 C2 110.8(2) y
C5 C3 C2 111.0(2) y
C4 C3 C1 110.1(2) y
C5 C3 C1 111.1(2) y
C2 C3 C1 103.6(2) y
C3 C4 H1C4 110.7(19) n
C3 C4 H2C4 111(2) n
H1C4 C4 H2C4 107(3) n
C3 C4 H3C4 109(2) n
H1C4 C4 H3C4 112(3) n
H2C4 C4 H3C4 107(3) n
C3 C5 H1C5 110(2) n
C3 C5 H2C5 111(2) n
H1C5 C5 H2C5 104(3) n
C3 C5 H3C5 113(2) n
H1C5 C5 H3C5 113(3) n
H2C5 C5 H3C5 105(3) n

loop_
_geom_bond_atom_site_label_1
_geom_bond_atom_site_label_2
_geom_bond_distance
_geom_bond_publ_flag
Cr O4 1.616(2) y
Cr O1 1.639(2) y
Cr O3 1.666(2) y
Cr O2 1.687(3) y
N1 C1 1.495(4) y
N1 H1N1 .85(4) y
N1 H2N1 .89(4) y
N1 H3N1 .88(4) y
N2 C2 1.493(4) y
N2 H1N2 .82(4) y
N2 H2N2 .88(4) y
N2 H3N2 .86(4) y
C1 C3 1.538(4) y
C1 H1C1 .97(3) y
C1 H2C1 .93(3) y
C2 C3 1.538(4) y
C2 H1C2 .95(3) y
C2 H2C2 .95(3) y
C3 C4 1.536(4) y
C3 C5 1.536(4) y
C4 H1C4 1.00(4) y
C4 H2C4 .93(4) y
C4 H3C4 .93(4) y
C5 H1C5 .94(4) y
C5 H2C5 .93(4) y
C5 H3C5 .95(4) y

loop_
_geom_hbond_atom_site_label_D
_geom_hbond_atom_site_label_H
_geom_hbond_atom_site_label_A
_geom_hbond_site_symmetry_A
_geom_hbond_distance_DH
_geom_hbond_distance_HA
_geom_hbond_distance_DA
_geom_hbond_angle_DHA
N1 H3N1 O2 . .89(4) 1.93(4) 2.803(3) 167(3)
N2 H2N2 O1 1_654 .88(4) 1.94(4) 2.816(4) 169(3)

loop_
_cod_related_entry_id
_cod_related_entry_database
_cod_related_entry_code
1 ChemSpider 30652300
